data_2206522
loop_
_publ_author_name
'Wei-Dong Wang'
'Xin-Hua Li'

_publ_section_title
;Diaqua-\k^2^<i>O</i>-tris(1,10-phenanthroline)-1\k^2^<i>N</i>,<i>N</i>';2\k^4^<i>N</i>,<i>N</i>'-\m-5-sulfonatoisophthalato-1:2\k^4^<i>O</i>^1^,<i>O</i>^1'^:<i>O</i>^3^,<i>O</i>^3'^-dicopper(II)
 perchlorate trihydrate
;
_journal_coeditor_code RN6053
_journal_issue 8
_journal_name_full 'Acta Crystallographica Section E'
_journal_page_first m1534
_journal_page_last m1536
_journal_paper_doi 10.1107/S1600536805021641
_journal_volume 61
_journal_year 2005
_chemical_formula_iupac '[Cu2 (C8 H3 O7 S) (C12 H8 N2)3 (H2 O)2] Cl O4, 3H2 O'
_chemical_formula_moiety 'C44 H31 Cu2 N6 O9 S, Cl O4, 3(H2 O)'
_chemical_formula_sum 'C44 H37 Cl Cu2 N6 O16 S'
_chemical_formula_weight 1100.39
_chemical_name_systematic
;
Diaqua-\k^2^O-tris(1,10-phenanthroline)-1\k^2^N,N';2\k^4^N,N'-
\m-5-sulfonatoisophthalato-1:2\k^4^O^1^,O^1'^:O^3^,O^3'^-dicopper(II)
perchlorate trihydrate
;
_space_group_IT_number 2
_symmetry_cell_setting triclinic
_symmetry_space_group_name_Hall '-P 1'
_symmetry_space_group_name_H-M 'P -1'
_atom_sites_solution_hydrogens geom
_atom_sites_solution_primary direct
_atom_sites_solution_secondary difmap
_audit_creation_method SHELXL-97
_cell_angle_alpha 117.5830(10)
_cell_angle_beta 95.397(2)
_cell_angle_gamma 103.7320(10)
_cell_formula_units_Z 2
_cell_length_a 11.7224(9)
_cell_length_b 15.1064(12)
_cell_length_c 15.2183(11)
_cell_measurement_reflns_used 7887
_cell_measurement_temperature 298(2)
_cell_measurement_theta_max 25.10
_cell_measurement_theta_min 1.58
_cell_volume 2254.3(3)
_computing_cell_refinement 'SAINT (Bruker, 2002)'
_computing_data_collection 'SMART (Bruker, 2002)'
_computing_data_reduction SAINT
_computing_molecular_graphics 'XP (Bruker, 2002)'
_computing_publication_material SHELXL97
_computing_structure_refinement 'SHELXL97 (Sheldrick, 1997)'
_computing_structure_solution 'SHELXS97 (Sheldrick, 1997)'
_diffrn_ambient_temperature 298(2)
_diffrn_measured_fraction_theta_full 0.985
_diffrn_measured_fraction_theta_max 0.985
_diffrn_measurement_device_type 'Bruker APEX area-detector'
_diffrn_measurement_method '\f and \w'
_diffrn_radiation_monochromator graphite
_diffrn_radiation_source 'fine-focus sealed tube'
_diffrn_radiation_type MoK\a
_diffrn_radiation_wavelength 0.71073
_diffrn_reflns_av_R_equivalents 0.0274
_diffrn_reflns_av_sigmaI/netI 0.0625
_diffrn_reflns_limit_h_max 12
_diffrn_reflns_limit_h_min -13
_diffrn_reflns_limit_k_max 18
_diffrn_reflns_limit_k_min -17
_diffrn_reflns_limit_l_max 17
_diffrn_reflns_limit_l_min -18
_diffrn_reflns_number 11966
_diffrn_reflns_theta_full 25.10
_diffrn_reflns_theta_max 25.10
_diffrn_reflns_theta_min 1.58
_diffrn_standards_decay_% 0
_diffrn_standards_number 0
_exptl_absorpt_coefficient_mu 1.130
_exptl_absorpt_correction_T_max 0.85
_exptl_absorpt_correction_T_min 0.78
_exptl_absorpt_correction_type numerical
_exptl_absorpt_process_details '(SADABS; Bruker, 2002)'
_exptl_crystal_colour blue
_exptl_crystal_density_diffrn 1.621
_exptl_crystal_density_method 'not measured'
_exptl_crystal_description block
_exptl_crystal_F_000 1124
_exptl_crystal_size_max 0.22
_exptl_crystal_size_mid 0.21
_exptl_crystal_size_min 0.14
_refine_diff_density_max 0.667
_refine_diff_density_min -0.478
_refine_ls_extinction_method none
_refine_ls_goodness_of_fit_ref 1.058
_refine_ls_hydrogen_treatment mixed
_refine_ls_matrix_type full
_refine_ls_number_parameters 651
_refine_ls_number_reflns 7887
_refine_ls_number_restraints 6
_refine_ls_restrained_S_all 1.058
_refine_ls_R_factor_all 0.0854
_refine_ls_R_factor_gt 0.0651
_refine_ls_shift/su_max 0.021
_refine_ls_shift/su_mean 0.000
_refine_ls_structure_factor_coef Fsqd
_refine_ls_weighting_details 'calc w = 1/[\s^2^(Fo^2^)+(0.0735P)^2^+2.2465P] where P = (Fo^2^+2Fc^2^)/3'
_refine_ls_weighting_scheme calc
_refine_ls_wR_factor_gt 0.1469
_refine_ls_wR_factor_ref 0.1583
_reflns_number_gt 6173
_reflns_number_total 7887
_reflns_threshold_expression I>2\s(I)
_cod_data_source_file rn6053.cif
_cod_data_source_block I
_cod_original_sg_symbol_Hall -P1
_cod_database_code 2206522
_cod_database_fobs_code 2206522

loop_
_symmetry_equiv_pos_as_xyz
'x, y, z'
'-x, -y, -z'

loop_
_atom_site_label
_atom_site_fract_x
_atom_site_fract_y
_atom_site_fract_z
_atom_site_U_iso_or_equiv
_atom_site_adp_type
_atom_site_calc_flag
_atom_site_refinement_flags
_atom_site_occupancy
_atom_site_type_symbol
Cu1 0.22161(5) 0.00546(5) 0.73381(4) 0.03129(18) Uani d . 1 Cu
Cu2 -0.01999(5) 0.42493(4) 1.21359(4) 0.03385(18) Uani d . 1 Cu
S1 -0.43083(11) -0.14274(10) 0.81264(10) 0.0391(3) Uani d . 1 S
Cl1 0.44046(18) 0.34622(15) 0.73001(14) 0.0725(5) Uani d . 1 Cl
N1 0.2928(4) -0.0511(3) 0.6114(3) 0.0372(10) Uani d . 1 N
N2 0.1538(4) 0.0716(3) 0.6614(3) 0.0358(10) Uani d . 1 N
N3 -0.1743(4) 0.4280(3) 1.1479(3) 0.0361(10) Uani d . 1 N
N4 0.0517(4) 0.5480(3) 1.1758(3) 0.0384(10) Uani d . 1 N
N5 -0.0198(4) 0.5265(3) 1.3619(3) 0.0355(10) Uani d . 1 N
N6 0.1413(4) 0.4371(3) 1.2800(3) 0.0368(10) Uani d . 1 N
O1 0.1223(3) 0.0429(3) 0.8329(2) 0.0365(8) Uani d . 1 O
O2 -0.0018(3) -0.1119(3) 0.7146(3) 0.0434(9) Uani d . 1 O
O3 -0.0373(3) 0.2849(2) 1.0992(2) 0.0346(8) Uani d . 1 O
O4 -0.1588(3) 0.2154(2) 1.1700(2) 0.0369(8) Uani d . 1 O
O5 -0.4995(4) -0.0714(4) 0.8403(5) 0.0930(18) Uani d . 1 O
O6 -0.4530(4) -0.2084(4) 0.8547(4) 0.0861(17) Uani d . 1 O
O7 -0.4411(4) -0.1977(5) 0.7061(3) 0.108(2) Uani d . 1 O
O8 0.2811(3) -0.0741(3) 0.7884(3) 0.0511(10) Uani d . 1 O
H8B 0.3551 -0.0513 0.8060 0.077 Uiso calc R 1 H
H8A 0.2240 -0.1120 0.7953 0.077 Uiso d R 1 H
O9 0.3781(3) 0.1611(3) 0.8353(3) 0.0593(11) Uani d . 1 O
H9B 0.3637 0.1931 0.8912 0.089 Uiso calc R 1 H
H9A 0.3765 0.2021 0.8144 0.089 Uiso d R 1 H
O10 0.5426(6) 0.4170(7) 0.7969(7) 0.175(4) Uani d . 1 O
O11 0.3633(8) 0.3173(6) 0.7833(6) 0.154(3) Uani d . 1 O
O12 0.4492(11) 0.2686(10) 0.6520(8) 0.287(7) Uani d . 1 O
O13 0.3794(8) 0.4010(8) 0.6963(6) 0.176(4) Uani d . 1 O
O14 0.2878(4) 0.2179(4) 0.0104(4) 0.0636(12) Uani d D 1 O
O15 0.6521(6) 0.6865(6) 0.5365(5) 0.104(2) Uani d D 1 O
O16 0.5996(6) 0.1166(5) 0.8140(7) 0.131(3) Uani d D 1 O
C1 0.0215(4) -0.0312(4) 0.7969(4) 0.0308(11) Uani d . 1 C
C2 -0.0729(4) -0.0110(3) 0.8575(3) 0.0271(10) Uani d . 1 C
C3 -0.0476(4) 0.0819(3) 0.9498(3) 0.0279(10) Uani d . 1 C
H3 0.0297 0.1305 0.9758 0.034 Uiso calc R 1 H
C4 -0.1358(4) 0.1032(3) 1.0039(3) 0.0269(10) Uani d . 1 C
C5 -0.2521(4) 0.0320(4) 0.9640(3) 0.0302(11) Uani d . 1 C
H5 -0.3119 0.0450 0.9997 0.036 Uiso calc R 1 H
C6 -0.2780(4) -0.0591(4) 0.8696(3) 0.0312(11) Uani d . 1 C
C7 -0.1893(4) -0.0815(4) 0.8176(4) 0.0299(11) Uani d . 1 C
H7 -0.2076 -0.1438 0.7557 0.036 Uiso calc R 1 H
C8 -0.1086(4) 0.2084(3) 1.0997(3) 0.0286(10) Uani d . 1 C
C9 0.3615(5) -0.1119(5) 0.5887(5) 0.0504(15) Uani d . 1 C
H9 0.3838 -0.1334 0.6341 0.060 Uiso calc R 1 H
C10 0.4022(6) -0.1454(5) 0.4991(5) 0.0614(17) Uani d . 1 C
H10 0.4490 -0.1901 0.4846 0.074 Uiso calc R 1 H
C11 0.3736(6) -0.1130(5) 0.4329(5) 0.0638(18) Uani d . 1 C
H11 0.4017 -0.1341 0.3736 0.077 Uiso calc R 1 H
C12 0.3008(5) -0.0469(5) 0.4548(4) 0.0515(15) Uani d . 1 C
C13 0.2670(6) -0.0058(6) 0.3920(5) 0.0672(19) Uani d . 1 C
H13 0.2931 -0.0233 0.3320 0.081 Uiso calc R 1 H
C14 0.1984(6) 0.0577(6) 0.4184(5) 0.0656(19) Uani d . 1 C
H14 0.1779 0.0834 0.3762 0.079 Uiso calc R 1 H
C15 0.1556(5) 0.0871(5) 0.5103(4) 0.0489(15) Uani d . 1 C
C16 0.0821(6) 0.1518(5) 0.5426(5) 0.0591(17) Uani d . 1 C
H16 0.0558 0.1778 0.5025 0.071 Uiso calc R 1 H
C17 0.0498(6) 0.1764(5) 0.6321(5) 0.0597(17) Uani d . 1 C
H17 0.0032 0.2209 0.6549 0.072 Uiso calc R 1 H
C18 0.0873(5) 0.1341(4) 0.6898(4) 0.0485(14) Uani d . 1 C
H18 0.0641 0.1510 0.7510 0.058 Uiso calc R 1 H
C19 0.2625(4) -0.0174(4) 0.5456(4) 0.0390(12) Uani d . 1 C
C20 0.1881(4) 0.0484(4) 0.5723(4) 0.0375(12) Uani d . 1 C
C21 -0.2852(5) 0.3666(4) 1.1303(4) 0.0472(14) Uani d . 1 C
H21 -0.2958 0.3199 1.1549 0.057 Uiso calc R 1 H
C22 -0.3861(5) 0.3686(5) 1.0770(5) 0.0545(16) Uani d . 1 C
H22 -0.4623 0.3235 1.0659 0.065 Uiso calc R 1 H
C23 -0.3734(5) 0.4368(5) 1.0411(5) 0.0536(15) Uani d . 1 C
H23 -0.4407 0.4381 1.0047 0.064 Uiso calc R 1 H
C24 -0.2583(5) 0.5052(4) 1.0592(4) 0.0411(13) Uani d . 1 C
C25 -0.2373(6) 0.5802(5) 1.0264(4) 0.0522(15) Uani d . 1 C
H25 -0.3022 0.5858 0.9914 0.063 Uiso calc R 1 H
C26 -0.1253(6) 0.6433(5) 1.0450(4) 0.0541(16) Uani d . 1 C
H26 -0.1144 0.6930 1.0242 0.065 Uiso calc R 1 H
C27 -0.0224(5) 0.6361(4) 1.0960(4) 0.0407(13) Uani d . 1 C
C28 0.0958(6) 0.6961(4) 1.1142(4) 0.0525(15) Uani d . 1 C
H28 0.1117 0.7454 1.0929 0.063 Uiso calc R 1 H
C29 0.1892(6) 0.6835(5) 1.1632(5) 0.0578(17) Uani d . 1 C
H29 0.2684 0.7252 1.1774 0.069 Uiso calc R 1 H
C30 0.1629(5) 0.6067(4) 1.1913(4) 0.0504(14) Uani d . 1 C
H30 0.2266 0.5963 1.2223 0.060 Uiso calc R 1 H
C31 -0.1605(5) 0.4971(4) 1.1121(4) 0.0342(11) Uani d . 1 C
C32 -0.0400(5) 0.5625(4) 1.1297(3) 0.0338(11) Uani d . 1 C
C33 -0.1026(5) 0.5687(4) 1.4028(4) 0.0420(13) Uani d . 1 C
H33 -0.1769 0.5504 1.3605 0.050 Uiso calc R 1 H
C34 -0.0816(6) 0.6395(4) 1.5071(4) 0.0482(15) Uani d . 1 C
H34 -0.1419 0.6665 1.5332 0.058 Uiso calc R 1 H
C35 0.0258(6) 0.6688(4) 1.5696(4) 0.0508(15) Uani d . 1 C
H35 0.0398 0.7168 1.6388 0.061 Uiso calc R 1 H
C36 0.1165(5) 0.6275(4) 1.5313(4) 0.0390(12) Uani d . 1 C
C37 0.2344(6) 0.6522(4) 1.5888(4) 0.0504(15) Uani d . 1 C
H37 0.2544 0.6996 1.6586 0.061 Uiso calc R 1 H
C38 0.3168(5) 0.6109(4) 1.5474(4) 0.0510(15) Uani d . 1 C
H38 0.3923 0.6302 1.5885 0.061 Uiso calc R 1 H
C39 0.2918(5) 0.5368(4) 1.4403(4) 0.0428(13) Uani d . 1 C
C40 0.3726(5) 0.4896(5) 1.3910(5) 0.0506(15) Uani d . 1 C
H40 0.4506 0.5070 1.4270 0.061 Uiso calc R 1 H
C41 0.3365(5) 0.4172(5) 1.2890(5) 0.0542(15) Uani d . 1 C
H41 0.3898 0.3848 1.2553 0.065 Uiso calc R 1 H
C42 0.2202(5) 0.3924(4) 1.2361(4) 0.0435(13) Uani d . 1 C
H42 0.1966 0.3423 1.1670 0.052 Uiso calc R 1 H
C43 0.0882(5) 0.5559(4) 1.4254(4) 0.0342(11) Uani d . 1 C
C44 0.1755(4) 0.5091(4) 1.3813(4) 0.0340(11) Uani d . 1 C
H14A 0.329(5) 0.203(5) 0.047(4) 0.051 Uiso d D 1 H
H14B 0.230(4) 0.168(4) -0.024(4) 0.051 Uiso d D 1 H
H15A 0.630(5) 0.721(4) 0.594(4) 0.051 Uiso d D 1 H
H15B 0.636(6) 0.652(5) 0.478(3) 0.051 Uiso d D 1 H
H16A 0.565(5) 0.050(4) 0.801(4) 0.051 Uiso d D 1 H
H16B 0.530(4) 0.136(4) 0.831(4) 0.051 Uiso d D 1 H

loop_
_atom_site_aniso_label
_atom_site_aniso_U_11
_atom_site_aniso_U_22
_atom_site_aniso_U_33
_atom_site_aniso_U_12
_atom_site_aniso_U_13
_atom_site_aniso_U_23
Cu1 0.0313(3) 0.0385(3) 0.0305(3) 0.0141(3) 0.0110(3) 0.0204(3)
Cu2 0.0342(4) 0.0267(3) 0.0306(4) 0.0074(3) -0.0002(3) 0.0090(3)
S1 0.0258(7) 0.0369(7) 0.0417(8) 0.0014(5) -0.0027(6) 0.0156(6)
Cl1 0.0748(12) 0.0703(11) 0.0568(11) 0.0059(10) 0.0218(9) 0.0267(9)
N1 0.040(2) 0.038(2) 0.036(2) 0.018(2) 0.015(2) 0.018(2)
N2 0.036(2) 0.037(2) 0.036(2) 0.0117(19) 0.0041(19) 0.020(2)
N3 0.038(2) 0.032(2) 0.039(2) 0.0079(19) 0.0059(19) 0.020(2)
N4 0.038(3) 0.032(2) 0.040(3) 0.004(2) 0.007(2) 0.017(2)
N5 0.044(3) 0.027(2) 0.034(2) 0.0115(19) 0.009(2) 0.0142(19)
N6 0.037(2) 0.034(2) 0.033(2) 0.0135(19) 0.0043(19) 0.011(2)
O1 0.0305(19) 0.0407(19) 0.0316(19) 0.0086(16) 0.0129(15) 0.0132(16)
O2 0.041(2) 0.0349(19) 0.037(2) 0.0141(16) 0.0125(17) 0.0034(17)
O3 0.0374(19) 0.0266(17) 0.0279(18) 0.0027(15) 0.0081(15) 0.0079(15)
O4 0.046(2) 0.0331(18) 0.0299(19) 0.0098(16) 0.0160(16) 0.0144(16)
O5 0.035(2) 0.058(3) 0.158(5) 0.014(2) -0.008(3) 0.038(3)
O6 0.047(3) 0.091(3) 0.131(4) -0.014(2) -0.014(3) 0.087(4)
O7 0.047(3) 0.136(5) 0.042(3) -0.024(3) -0.010(2) -0.004(3)
O8 0.0295(19) 0.078(3) 0.076(3) 0.016(2) 0.016(2) 0.062(3)
O9 0.053(3) 0.059(3) 0.053(3) 0.000(2) 0.002(2) 0.028(2)
O10 0.096(5) 0.198(8) 0.197(9) -0.019(5) -0.043(5) 0.117(7)
O11 0.194(8) 0.130(6) 0.204(8) 0.070(6) 0.125(7) 0.112(6)
O12 0.291(14) 0.295(13) 0.182(9) 0.195(12) 0.109(10) -0.010(10)
O13 0.193(8) 0.248(10) 0.153(7) 0.100(8) 0.033(6) 0.139(8)
O14 0.063(3) 0.060(3) 0.053(3) 0.007(2) -0.009(2) 0.027(2)
O15 0.107(5) 0.121(6) 0.072(4) 0.040(4) 0.020(4) 0.039(4)
O16 0.108(5) 0.105(5) 0.243(8) 0.054(4) 0.101(5) 0.115(6)
C1 0.029(3) 0.038(3) 0.030(3) 0.013(2) 0.008(2) 0.019(2)
C2 0.027(2) 0.030(2) 0.026(2) 0.010(2) 0.005(2) 0.015(2)
C3 0.025(2) 0.025(2) 0.029(3) 0.0036(19) 0.001(2) 0.013(2)
C4 0.029(3) 0.026(2) 0.028(3) 0.010(2) 0.005(2) 0.015(2)
C5 0.028(3) 0.034(3) 0.029(3) 0.009(2) 0.007(2) 0.017(2)
C6 0.031(3) 0.029(2) 0.028(3) 0.005(2) 0.001(2) 0.014(2)
C7 0.027(3) 0.026(2) 0.028(3) 0.005(2) 0.004(2) 0.009(2)
C8 0.029(3) 0.025(2) 0.026(3) 0.007(2) 0.003(2) 0.010(2)
C9 0.050(4) 0.060(4) 0.057(4) 0.029(3) 0.025(3) 0.035(3)
C10 0.065(4) 0.064(4) 0.061(4) 0.035(3) 0.031(3) 0.026(4)
C11 0.055(4) 0.080(5) 0.047(4) 0.018(4) 0.028(3) 0.023(4)
C12 0.045(3) 0.068(4) 0.033(3) 0.006(3) 0.011(3) 0.023(3)
C13 0.060(4) 0.099(6) 0.049(4) 0.011(4) 0.013(3) 0.049(4)
C14 0.065(4) 0.087(5) 0.052(4) 0.002(4) -0.003(3) 0.053(4)
C15 0.043(3) 0.053(3) 0.048(4) 0.000(3) -0.007(3) 0.034(3)
C16 0.056(4) 0.051(4) 0.073(5) 0.005(3) -0.009(3) 0.043(4)
C17 0.062(4) 0.040(3) 0.077(5) 0.021(3) 0.003(4) 0.029(3)
C18 0.051(3) 0.041(3) 0.053(4) 0.021(3) 0.008(3) 0.021(3)
C19 0.036(3) 0.042(3) 0.039(3) 0.005(2) 0.005(2) 0.025(3)
C20 0.032(3) 0.041(3) 0.034(3) 0.003(2) 0.001(2) 0.020(2)
C21 0.039(3) 0.041(3) 0.058(4) 0.004(3) 0.003(3) 0.027(3)
C22 0.034(3) 0.054(4) 0.074(4) 0.008(3) 0.006(3) 0.034(3)
C23 0.042(3) 0.067(4) 0.057(4) 0.025(3) 0.005(3) 0.033(3)
C24 0.046(3) 0.043(3) 0.037(3) 0.022(3) 0.010(3) 0.018(3)
C25 0.063(4) 0.063(4) 0.045(4) 0.033(3) 0.013(3) 0.033(3)
C26 0.085(5) 0.053(4) 0.049(4) 0.035(4) 0.026(3) 0.037(3)
C27 0.057(4) 0.030(3) 0.033(3) 0.011(3) 0.017(3) 0.015(2)
C28 0.075(4) 0.043(3) 0.045(4) 0.016(3) 0.025(3) 0.027(3)
C29 0.058(4) 0.049(4) 0.052(4) -0.001(3) 0.015(3) 0.023(3)
C30 0.046(3) 0.049(3) 0.050(4) 0.008(3) 0.009(3) 0.024(3)
C31 0.043(3) 0.033(3) 0.029(3) 0.019(2) 0.014(2) 0.013(2)
C32 0.046(3) 0.027(2) 0.023(3) 0.010(2) 0.010(2) 0.009(2)
C33 0.048(3) 0.034(3) 0.050(3) 0.017(3) 0.014(3) 0.024(3)
C34 0.068(4) 0.033(3) 0.053(4) 0.027(3) 0.031(3) 0.022(3)
C35 0.081(5) 0.030(3) 0.037(3) 0.019(3) 0.017(3) 0.012(3)
C36 0.059(4) 0.027(3) 0.029(3) 0.011(2) 0.007(3) 0.014(2)
C37 0.066(4) 0.033(3) 0.030(3) 0.001(3) -0.007(3) 0.009(2)
C38 0.049(4) 0.045(3) 0.039(3) 0.001(3) -0.007(3) 0.015(3)
C39 0.041(3) 0.038(3) 0.040(3) 0.002(2) -0.002(2) 0.018(3)
C40 0.034(3) 0.058(4) 0.057(4) 0.012(3) 0.002(3) 0.030(3)
C41 0.048(4) 0.056(4) 0.062(4) 0.026(3) 0.016(3) 0.027(3)
C42 0.046(3) 0.044(3) 0.035(3) 0.019(3) 0.008(3) 0.013(3)
C43 0.047(3) 0.024(2) 0.027(3) 0.008(2) 0.005(2) 0.011(2)
C44 0.041(3) 0.025(2) 0.028(3) 0.004(2) 0.003(2) 0.011(2)

loop_
_atom_type_symbol
_atom_type_description
_atom_type_scat_dispersion_real
_atom_type_scat_dispersion_imag
_atom_type_scat_source
C C 0.0033 0.0016 'International Tables Vol C Tables 4.2.6.8 and 6.1.1.4'
H H 0.0000 0.0000 'International Tables Vol C Tables 4.2.6.8 and 6.1.1.4'
Cl Cl 0.1484 0.1585 'International Tables Vol C Tables 4.2.6.8 and 6.1.1.4'
Cu Cu 0.3201 1.2651 'International Tables Vol C Tables 4.2.6.8 and 6.1.1.4'
N N 0.0061 0.0033 'International Tables Vol C Tables 4.2.6.8 and 6.1.1.4'
O O 0.0106 0.0060 'International Tables Vol C Tables 4.2.6.8 and 6.1.1.4'
S S 0.1246 0.1234 'International Tables Vol C Tables 4.2.6.8 and 6.1.1.4'

loop_
_geom_angle_atom_site_label_1
_geom_angle_atom_site_label_2
_geom_angle_atom_site_label_3
_geom_angle
_geom_angle_publ_flag
O1 Cu1 O8 90.75(15) n
O1 Cu1 N1 168.72(16) yes
O8 Cu1 N1 93.07(17) n
O1 Cu1 N2 93.01(16) n
O8 Cu1 N2 173.23(17) n
N1 Cu1 N2 82.21(17) yes
O1 Cu1 O9 92.68(14) yes
O8 Cu1 O9 95.31(16) n
N1 Cu1 O9 97.53(16) n
N2 Cu1 O9 90.14(16) n
O3 Cu2 N6 91.55(15) n
O3 Cu2 N3 92.23(15) n
N6 Cu2 N3 173.72(16) n
O3 Cu2 N5 153.08(15) yes
N6 Cu2 N5 82.01(17) yes
N3 Cu2 N5 96.77(17) n
O3 Cu2 N4 110.68(14) yes
N6 Cu2 N4 94.24(17) n
N3 Cu2 N4 79.73(16) yes
N5 Cu2 N4 95.90(16) n
O6 S1 O7 113.6(4) ?
O6 S1 O5 112.9(3) ?
O7 S1 O5 111.9(4) ?
O6 S1 C6 107.0(2) ?
O7 S1 C6 106.5(3) ?
O5 S1 C6 104.0(2) ?
O12 Cl1 O10 117.3(7) ?
O12 Cl1 O11 113.2(8) ?
O10 Cl1 O11 107.9(6) ?
O12 Cl1 O13 107.8(8) ?
O10 Cl1 O13 106.9(6) ?
O11 Cl1 O13 102.4(5) ?
C9 N1 C19 118.6(5) ?
C9 N1 Cu1 129.6(4) ?
C19 N1 Cu1 111.7(3) ?
C18 N2 C20 118.0(5) ?
C18 N2 Cu1 129.4(4) ?
C20 N2 Cu1 112.5(3) ?
C21 N3 C31 117.6(4) ?
C21 N3 Cu2 127.1(4) ?
C31 N3 Cu2 115.1(3) ?
C30 N4 C32 118.2(5) ?
C30 N4 Cu2 132.0(4) ?
C32 N4 Cu2 109.8(3) ?
C33 N5 C43 117.5(4) ?
C33 N5 Cu2 131.9(4) ?
C43 N5 Cu2 110.6(3) ?
C42 N6 C44 118.5(4) ?
C42 N6 Cu2 128.0(3) ?
C44 N6 Cu2 113.1(3) ?
C1 O1 Cu1 108.7(3) ?
C8 O3 Cu2 115.4(3) ?
Cu1 O8 H8B 109.5 ?
Cu1 O8 H8A 109.5 ?
H8B O8 H8A 139.9 ?
Cu1 O9 H9B 109.5 ?
Cu1 O9 H9A 109.5 ?
H9B O9 H9A 100.0 ?
H14A O14 H14B 107(6) ?
H15A O15 H15B 150(7) ?
H16A O16 H16B 93(5) ?
O2 C1 O1 122.9(4) ?
O2 C1 C2 120.5(4) ?
O1 C1 C2 116.4(4) ?
C7 C2 C3 119.2(4) ?
C7 C2 C1 119.9(4) ?
C3 C2 C1 120.7(4) ?
C4 C3 C2 121.0(4) ?
C4 C3 H3 119.5 ?
C2 C3 H3 119.5 ?
C3 C4 C5 119.6(4) ?
C3 C4 C8 119.8(4) ?
C5 C4 C8 120.3(4) ?
C4 C5 C6 119.1(4) ?
C4 C5 H5 120.4 ?
C6 C5 H5 120.4 ?
C7 C6 C5 121.1(4) ?
C7 C6 S1 120.0(3) ?
C5 C6 S1 118.7(4) ?
C6 C7 C2 119.9(4) ?
C6 C7 H7 120.0 ?
C2 C7 H7 120.0 ?
O4 C8 O3 124.8(4) ?
O4 C8 C4 120.3(4) ?
O3 C8 C4 114.8(4) ?
N1 C9 C10 122.4(6) ?
N1 C9 H9 118.8 ?
C10 C9 H9 118.8 ?
C11 C10 C9 120.0(6) ?
C11 C10 H10 120.0 ?
C9 C10 H10 120.0 ?
C10 C11 C12 119.5(6) ?
C10 C11 H11 120.3 ?
C12 C11 H11 120.3 ?
C19 C12 C11 117.3(6) ?
C19 C12 C13 118.2(6) ?
C11 C12 C13 124.5(6) ?
C14 C13 C12 121.1(6) ?
C14 C13 H13 119.5 ?
C12 C13 H13 119.5 ?
C13 C14 C15 121.6(6) ?
C13 C14 H14 119.2 ?
C15 C14 H14 119.2 ?
C20 C15 C16 116.8(6) ?
C20 C15 C14 118.1(6) ?
C16 C15 C14 125.1(6) ?
C17 C16 C15 119.9(6) ?
C17 C16 H16 120.0 ?
C15 C16 H16 120.0 ?
C16 C17 C18 119.2(6) ?
C16 C17 H17 120.4 ?
C18 C17 H17 120.4 ?
N2 C18 C17 122.7(6) ?
N2 C18 H18 118.6 ?
C17 C18 H18 118.6 ?
N1 C19 C12 122.2(5) ?
N1 C19 C20 117.3(5) ?
C12 C19 C20 120.5(5) ?
N2 C20 C15 123.2(5) ?
N2 C20 C19 116.2(4) ?
C15 C20 C19 120.5(5) ?
N3 C21 C22 123.2(5) ?
N3 C21 H21 118.4 ?
C22 C21 H21 118.4 ?
C23 C22 C21 119.6(5) ?
C23 C22 H22 120.2 ?
C21 C22 H22 120.2 ?
C22 C23 C24 119.7(5) ?
C22 C23 H23 120.1 ?
C24 C23 H23 120.1 ?
C31 C24 C23 117.2(5) ?
C31 C24 C25 119.4(5) ?
C23 C24 C25 123.4(5) ?
C26 C25 C24 121.0(5) ?
C26 C25 H25 119.5 ?
C24 C25 H25 119.5 ?
C25 C26 C27 121.7(5) ?
C25 C26 H26 119.1 ?
C27 C26 H26 119.1 ?
C28 C27 C32 116.7(5) ?
C28 C27 C26 124.5(5) ?
C32 C27 C26 118.8(5) ?
C29 C28 C27 120.6(5) ?
C29 C28 H28 119.7 ?
C27 C28 H28 119.7 ?
C28 C29 C30 118.4(6) ?
C28 C29 H29 120.8 ?
C30 C29 H29 120.8 ?
N4 C30 C29 123.0(6) ?
N4 C30 H30 118.5 ?
C29 C30 H30 118.5 ?
N3 C31 C24 122.6(5) ?
N3 C31 C32 117.7(4) ?
C24 C31 C32 119.6(5) ?
N4 C32 C27 123.0(5) ?
N4 C32 C31 117.6(4) ?
C27 C32 C31 119.4(5) ?
N5 C33 C34 122.2(5) ?
N5 C33 H33 118.9 ?
C34 C33 H33 118.9 ?
C35 C34 C33 120.1(5) ?
C35 C34 H34 119.9 ?
C33 C34 H34 119.9 ?
C34 C35 C36 120.4(5) ?
C34 C35 H35 119.8 ?
C36 C35 H35 119.8 ?
C35 C36 C43 116.2(5) ?
C35 C36 C37 126.2(5) ?
C43 C36 C37 117.6(5) ?
C38 C37 C36 123.1(5) ?
C38 C37 H37 118.4 ?
C36 C37 H37 118.4 ?
C37 C38 C39 121.3(5) ?
C37 C38 H38 119.3 ?
C39 C38 H38 119.3 ?
C40 C39 C44 117.7(5) ?
C40 C39 C38 125.0(5) ?
C44 C39 C38 117.2(5) ?
C41 C40 C39 119.5(5) ?
C41 C40 H40 120.3 ?
C39 C40 H40 120.3 ?
C40 C41 C42 119.7(5) ?
C40 C41 H41 120.2 ?
C42 C41 H41 120.2 ?
N6 C42 C41 122.6(5) ?
N6 C42 H42 118.7 ?
C41 C42 H42 118.7 ?
N5 C43 C36 123.6(5) ?
N5 C43 C44 117.1(4) ?
C36 C43 C44 119.3(5) ?
N6 C44 C39 121.9(5) ?
N6 C44 C43 116.7(4) ?
C39 C44 C43 121.4(4) ?

loop_
_geom_bond_atom_site_label_1
_geom_bond_atom_site_label_2
_geom_bond_distance
_geom_bond_publ_flag
Cu1 O1 1.950(3) yes
Cu1 O8 1.958(3) yes
Cu1 N1 2.013(4) n
Cu1 N2 2.019(4) n
Cu1 O9 2.309(4) yes
Cu2 O3 1.966(3) yes
Cu2 N6 1.984(4) n
Cu2 N3 2.004(4) n
Cu2 N5 2.059(4) n
Cu2 N4 2.198(4) n
S1 O6 1.398(4) ?
S1 O7 1.415(5) ?
S1 O5 1.429(5) ?
S1 C6 1.782(5) ?
Cl1 O12 1.259(8) ?
Cl1 O10 1.330(7) ?
Cl1 O11 1.394(6) ?
Cl1 O13 1.437(8) ?
N1 C9 1.313(6) ?
N1 C19 1.371(6) ?
N2 C18 1.312(6) ?
N2 C20 1.361(6) ?
N3 C21 1.324(6) ?
N3 C31 1.369(6) ?
N4 C30 1.320(7) ?
N4 C32 1.345(6) ?
N5 C33 1.333(6) ?
N5 C43 1.356(6) ?
N6 C42 1.324(6) ?
N6 C44 1.358(6) ?
O1 C1 1.277(5) ?
O2 C1 1.222(5) ?
O3 C8 1.260(5) ?
O4 C8 1.242(5) ?
O8 H8B 0.8200 ?
O8 H8A 0.8200 ?
O9 H9B 0.8200 ?
O9 H9A 0.8200 ?
O14 H14A 0.84(4) ?
O14 H14B 0.79(4) ?
O15 H15A 0.88(4) ?
O15 H15B 0.76(4) ?
O16 H16A 0.91(4) ?
O16 H16B 0.95(4) ?
C1 C2 1.504(6) ?
C2 C7 1.386(6) ?
C2 C3 1.389(6) ?
C3 C4 1.387(6) ?
C3 H3 0.9300 ?
C4 C5 1.388(6) ?
C4 C8 1.509(6) ?
C5 C6 1.392(6) ?
C5 H5 0.9300 ?
C6 C7 1.377(6) ?
C7 H7 0.9300 ?
C9 C10 1.394(8) ?
C9 H9 0.9300 ?
C10 C11 1.356(9) ?
C10 H10 0.9300 ?
C11 C12 1.408(9) ?
C11 H11 0.9300 ?
C12 C19 1.397(7) ?
C12 C13 1.432(9) ?
C13 C14 1.342(10) ?
C13 H13 0.9300 ?
C14 C15 1.437(9) ?
C14 H14 0.9300 ?
C15 C20 1.388(7) ?
C15 C16 1.405(9) ?
C16 C17 1.354(9) ?
C16 H16 0.9300 ?
C17 C18 1.398(8) ?
C17 H17 0.9300 ?
C18 H18 0.9300 ?
C19 C20 1.420(7) ?
C21 C22 1.385(8) ?
C21 H21 0.9300 ?
C22 C23 1.358(8) ?
C22 H22 0.9300 ?
C23 C24 1.403(8) ?
C23 H23 0.9300 ?
C24 C31 1.401(7) ?
C24 C25 1.417(8) ?
C25 C26 1.341(8) ?
C25 H25 0.9300 ?
C26 C27 1.426(8) ?
C26 H26 0.9300 ?
C27 C28 1.385(8) ?
C27 C32 1.407(7) ?
C28 C29 1.367(9) ?
C28 H28 0.9300 ?
C29 C30 1.392(8) ?
C29 H29 0.9300 ?
C30 H30 0.9300 ?
C31 C32 1.437(7) ?
C33 C34 1.397(7) ?
C33 H33 0.9300 ?
C34 C35 1.344(8) ?
C34 H34 0.9300 ?
C35 C36 1.398(8) ?
C35 H35 0.9300 ?
C36 C43 1.412(7) ?
C36 C37 1.429(8) ?
C37 C38 1.325(8) ?
C37 H37 0.9300 ?
C38 C39 1.435(7) ?
C38 H38 0.9300 ?
C39 C40 1.389(8) ?
C39 C44 1.410(7) ?
C40 C41 1.366(8) ?
C40 H40 0.9300 ?
C41 C42 1.385(8) ?
C41 H41 0.9300 ?
C42 H42 0.9300 ?
C43 C44 1.425(7) ?

loop_
_geom_hbond_atom_site_label_D
_geom_hbond_atom_site_label_H
_geom_hbond_atom_site_label_A
_geom_hbond_site_symmetry_A
_geom_hbond_distance_DH
_geom_hbond_distance_HA
_geom_hbond_distance_DA
_geom_hbond_angle_DHA
O16 H16B O9 . 0.95(4) 1.90(4) 2.843(8) 168(5)
O15 H15B O13 2_666 0.76(4) 2.37(5) 3.101(10) 162(7)
O15 H15A O7 1_665 0.88(4) 1.99(4) 2.858(8) 169(6)
O14 H14B O1 1_554 0.79(4) 2.11(5) 2.831(5) 151(6)
O14 H14A O6 2_556 0.84(4) 1.95(5) 2.765(6) 164(6)
O9 H9A O11 . 0.82 2.04 2.851(8) 171
O9 H9B O14 1_556 0.82 2.01 2.793(7) 159
O8 H8A O4 2_557 0.82 1.89 2.643(5) 152
O8 H8B O5 1_655 0.82 1.87 2.603(5) 148
